data_9015876
loop_
_publ_author_name
'MacGillavry, C.'
'Bijvoet, J.'

_publ_section_title
;
 Die Kristallstrukturen von Zn(NH3)2Cl2 und Zn(NH3)2Br2
 _cod_database_code 1010197
;
_journal_name_full 'Zeitschrift fur Kristallographie'
_journal_page_first 249
_journal_page_last 255
_journal_volume 94
_journal_year 1936
_chemical_formula_sum 'Cl2 N2 Zn'
_space_group_IT_number 74
_symmetry_space_group_name_Hall '-I 2c 2'
_symmetry_space_group_name_H-M 'I m a m'
_cell_angle_alpha 90
_cell_angle_beta 90
_cell_angle_gamma 90
_cell_length_a 7.78
_cell_length_b 8.5
_cell_length_c 8.08
_cell_formula_units_Z 4
_cell_volume 534.330
_database_code_amcsd 0017133
_exptl_crystal_density_diffrn 2.042
_cod_original_formula_sum 'Zn Cl2 N2'
_cod_database_code 9015876
_amcsd_formula_title Zn(NH3)2Cl2

loop_
_space_group_symop_operation_xyz
x,y,z
1/2+x,1/2+y,1/2+z
x,y,1/2-z
1/2+x,1/2+y,-z
-x,-y,1/2+z
1/2-x,1/2-y,+z
-x,y,z
1/2-x,1/2+y,1/2+z
x,-y,-z
1/2+x,1/2-y,1/2-z
x,-y,1/2+z
1/2+x,1/2-y,+z
-x,y,1/2-z
1/2-x,1/2+y,-z
-x,-y,-z
1/2-x,1/2-y,1/2-z

loop_
_atom_site_label
_atom_site_fract_x
_atom_site_fract_y
_atom_site_fract_z
_atom_site_attached_hydrogens
Zn1 0.00000 0.38900 0.25000 0
Cl1 0.00000 0.23100 0.01900 0
N1 0.22000 0.52000 0.25000 3

loop_
_cod_related_entry_id
_cod_related_entry_database
_cod_related_entry_code
1 AMCSD 0017133

_cod_duplicate_entry 1010197
